data_7150914
loop_
_publ_author_name
'Berini, Christophe'
'Minassian, Fr\'ed\'eric'
'Pelloux-L\'eon, Nadia'
'Denis, Jean-No\"el'
'Vall\'ee, Yannick'
'Philouze, Christian'

_publ_section_title
;
 Efficient stereoselective nucleophilic addition of pyrroles to chiral
 nitrones
;
_journal_issue 14
_journal_name_full 'Organic &amp; Biomolecular Chemistry'
_journal_page_first 2574
_journal_page_last 2586
_journal_paper_doi 10.1039/b802997k
_journal_volume 6
_journal_year 2008
_chemical_formula_moiety 'C20 H27 N3 O3 S '
_chemical_formula_sum 'C20 H27 N3 O3 S'
_chemical_formula_weight 389.51
_space_group_IT_number 61
_symmetry_cell_setting orthorhombic
_symmetry_Int_Tables_number 61
_symmetry_space_group_name_Hall '-P 2ac 2ab'
_symmetry_space_group_name_H-M 'P b c a'
_audit_creation_date 2007-09-26
_audit_creation_method 'by teXsan v1.8'
_cell_angle_alpha 90
_cell_angle_beta 90
_cell_angle_gamma 90
_cell_formula_units_Z 8
_cell_length_a 11.778(2)
_cell_length_b 16.333(3)
_cell_length_c 21.185(5)
_cell_measurement_reflns_used 0
_cell_measurement_temperature 150.0
_cell_measurement_theta_max 0.0
_cell_measurement_theta_min 0.0
_cell_volume 4075.4(14)
_computing_cell_refinement 'Bruker-Enraf-Nonius kappaCCD'
_computing_data_collection 'Bruker-Enraf-Nonius kappaCCD'
_computing_data_reduction 'teXsan (MSC, 1992-1997)'
_computing_publication_material 'teXsan (MSC, 1992-1997)'
_computing_structure_refinement 'teXsan (MSC, 1992-1997)'
_computing_structure_solution SIR92
_diffrn_ambient_temperature 150.0
_diffrn_measurement_device_type 'Bruker-Enraf-Nonius kappaCCD'
_diffrn_measurement_method 'phi and omega scans'
_diffrn_orient_matrix_UB_11 0.00000
_diffrn_orient_matrix_UB_12 0.00000
_diffrn_orient_matrix_UB_13 0.00000
_diffrn_orient_matrix_UB_21 0.00000
_diffrn_orient_matrix_UB_22 0.00000
_diffrn_orient_matrix_UB_23 0.00000
_diffrn_orient_matrix_UB_31 0.00000
_diffrn_orient_matrix_UB_32 0.00000
_diffrn_orient_matrix_UB_33 0.00000
_diffrn_radiation_detector CCD
_diffrn_radiation_monochromator graphite
_diffrn_radiation_source 'X-ray tube'
_diffrn_radiation_type 'Mo K\a'
_diffrn_radiation_wavelength 0.71073
_diffrn_reflns_av_R_equivalents 0.14478
_diffrn_reflns_av_sigmaI/netI 0.100
_diffrn_reflns_limit_h_max 14
_diffrn_reflns_limit_h_min -16
_diffrn_reflns_limit_k_max 19
_diffrn_reflns_limit_k_min -22
_diffrn_reflns_limit_l_max 28
_diffrn_reflns_limit_l_min -29
_diffrn_reflns_number 42538
_diffrn_reflns_reduction_process 'Lp corrections applied'
_diffrn_reflns_theta_max 30.00
_diffrn_reflns_theta_min 1.25
_diffrn_standards_decay_% 0.00
_diffrn_standards_interval_count 0
_diffrn_standards_number 0
_exptl_absorpt_coefficient_mu 0.183
_exptl_absorpt_correction_type none
_exptl_crystal_colour yellow
_exptl_crystal_density_diffrn 1.270
_exptl_crystal_density_meas ?
_exptl_crystal_description prism
_exptl_crystal_F_000 1664.00
_exptl_crystal_size_max 0.35
_exptl_crystal_size_mid 0.25
_exptl_crystal_size_min 0.14
_refine_diff_density_max 0.42
_refine_diff_density_min -0.34
_refine_ls_extinction_method none
_refine_ls_goodness_of_fit_all 1.032
_refine_ls_goodness_of_fit_ref 1.032
_refine_ls_hydrogen_treatment noref
_refine_ls_matrix_type full
_refine_ls_number_constraints 0
_refine_ls_number_parameters 244
_refine_ls_number_reflns 3350
_refine_ls_number_restraints 0
_refine_ls_R_factor_all 0.0506
_refine_ls_R_factor_gt 0.0506
_refine_ls_shift/su_max 0.0092
_refine_ls_shift/su_mean 0.0010
_refine_ls_structure_factor_coef F
_refine_ls_weighting_details 'w = 1/[\s^2^(Fo) + 0.00123|Fo|^2^]'
_refine_ls_weighting_scheme sigma
_refine_ls_wR_factor_all 0.0603
_refine_ls_wR_factor_ref 0.0603
_reflns_number_gt 3350
_reflns_number_total 6520
_reflns_threshold_expression I>2.00\s(I)
_cod_data_source_file b802997k.txt
_cod_data_source_block Christophe
_cod_depositor_comments
;
 Changing the values of the '_atom_site_label' and related data items
 (e. g. '_atom_site_aniso_label') to match each other in order to relate
 data from different loops.

 Antanas Vaitkus,
 2017-03-03

The following automatic conversions were performed:
data name '_geom_bond_atom_site_label_D' replaced with
'_geom_hbond_atom_site_label_D' as specified in the replacement file
'/home/antanas/src/cod-tools/trunk/data/replacement-values/replacement_tags.lst'.

data
name '_geom_bond_atom_site_label_H' replaced with
'_geom_hbond_atom_site_label_H' as specified in the replacement file
'/home/antanas/src/cod-tools/trunk/data/replacement-values/replacement_tags.lst'.

data
name '_geom_contact_atom_site_label_a' replaced with
'_geom_hbond_atom_site_label_A' as specified in the replacement file
'/home/antanas/src/cod-tools/trunk/data/replacement-values/replacement_tags.lst'.

data
name '_geom_bond_distance_DH' replaced with '_geom_hbond_distance_DH'
as specified in the replacement file
'/home/antanas/src/cod-tools/trunk/data/replacement-values/replacement_tags.lst'.

data
name '_geom_contact_distance_HA' replaced with
'_geom_hbond_distance_HA' as specified in the replacement file
'/home/antanas/src/cod-tools/trunk/data/replacement-values/replacement_tags.lst'.

data
name '_geom_contact_distance_DA' replaced with
'_geom_hbond_distance_DA' as specified in the replacement file
'/home/antanas/src/cod-tools/trunk/data/replacement-values/replacement_tags.lst'.

data
name '_geom_angle_DHA' replaced with '_geom_hbond_angle_DHA' as
specified in the replacement file
'/home/antanas/src/cod-tools/trunk/data/replacement-values/replacement_tags.lst'.

data
name '_geom_contact_site_symmetry_A' replaced with
'_geom_hbond_site_symmetry_A' as specified in the replacement file
'/home/antanas/src/cod-tools/trunk/data/replacement-values/replacement_tags.lst'.

Automatic conversion script
Id: cif_correct_tags 5005 2017-03-03 11:38:54Z antanas 
;
_cod_original_cell_volume 4075(1)
_cod_original_sg_symbol_H-M 'P b c a '
_cod_original_formula_sum 'C20 H27 N3 O3 S '
_cod_database_code 7150914

loop_
_symmetry_equiv_pos_as_xyz
' +x, +y, +z'
'1/2+x,1/2-y, -z'
' -x,1/2+y,1/2-z'
'1/2-x, -y,1/2+z'
' -x, -y, -z'
'1/2-x,1/2+y, +z'
' +x,1/2-y,1/2+z'
'1/2+x, +y,1/2-z'

loop_
_atom_site_label
_atom_site_fract_x
_atom_site_fract_y
_atom_site_fract_z
_atom_site_U_iso_or_equiv
_atom_site_occupancy
_atom_site_refinement_flags
_atom_site_adp_type
_atom_site_calc_flag
_atom_site_calc_attached_atom
S1 0.22428(5) 0.33282(3) 0.12263(3) 0.0326(1) 1.000 . Uani d ?
O8 -0.0058(1) 0.08562(8) 0.05319(6) 0.0190(3) 1.000 . Uani d ?
O11 0.3180(1) 0.31328(9) -0.08101(7) 0.0240(3) 1.000 . Uani d ?
O12 0.1545(1) 0.24012(9) -0.08757(6) 0.0234(3) 1.000 . Uani d ?
N1' 0.1821(1) 0.0524(1) -0.02568(8) 0.0189(4) 1.000 . Uani d ?
N3 0.2194(1) 0.2778(1) 0.00643(7) 0.0185(4) 1.000 . Uani d ?
N7 0.0769(1) 0.1133(1) 0.09967(7) 0.0152(3) 1.000 . Uani d ?
C1" 0.0433(2) 0.0303(1) 0.19540(9) 0.0171(4) 1.000 . Uani d ?
C2 0.2933(2) 0.3265(1) 0.0465(1) 0.0287(5) 1.000 . Uani d ?
C2" -0.0564(2) 0.0725(1) 0.2066(1) 0.0256(5) 1.000 . Uani d ?
C2' 0.2337(2) 0.0990(1) 0.01936(8) 0.0166(4) 1.000 . Uani d ?
C3" -0.1147(2) 0.0617(2) 0.2629(1) 0.0342(6) 1.000 . Uani d ?
C3' 0.3488(2) 0.0878(1) 0.0130(1) 0.0236(5) 1.000 . Uani d ?
C4 0.1285(2) 0.2343(1) 0.03901(9) 0.0170(4) 1.000 . Uani d ?
C4" -0.0739(2) 0.0087(1) 0.3086(1) 0.0301(5) 1.000 . Uani d ?
C4' 0.3659(2) 0.0325(1) -0.0376(1) 0.0275(5) 1.000 . Uani d ?
C5" 0.0252(2) -0.0335(1) 0.2977(1) 0.0260(5) 1.000 . Uani d ?
C5 0.0924(2) 0.2926(1) 0.0914(1) 0.0250(5) 1.000 . Uani d ?
C5' 0.2619(2) 0.0115(1) -0.0603(1) 0.0236(5) 1.000 . Uani d ?
C6 0.1713(1) 0.1519(1) 0.06590(8) 0.0148(4) 1.000 . Uani d ?
C6" 0.0837(2) -0.0227(1) 0.2415(1) 0.0220(5) 1.000 . Uani d ?
C9 0.1113(2) 0.0412(1) 0.13566(9) 0.0209(5) 1.000 . Uani d ?
C10 0.2366(2) 0.2792(1) -0.05648(9) 0.0180(4) 1.000 . Uani d ?
C13 0.1541(2) 0.2372(1) -0.15739(9) 0.0247(5) 1.000 . Uani d ?
C14 0.1446(2) 0.3223(2) -0.1839(1) 0.0377(6) 1.000 . Uani d ?
C15 0.2580(3) 0.1927(2) -0.1806(1) 0.0491(7) 1.000 . Uani d ?
C16 0.0474(3) 0.1891(2) -0.1707(1) 0.0584(8) 1.000 . Uani d ?
H1 -0.0728 0.1192 0.0552 0.024 1.000 . Uiso c ?
H2 0.1024 0.0488 -0.0320 0.023 1.000 . Uiso c ?
H3 0.3653 0.3007 0.0506 0.034 1.000 . Uiso c ?
H4 0.3030 0.3797 0.0292 0.034 1.000 . Uiso c ?
H5 0.0669 0.2250 0.0110 0.020 1.000 . Uiso c ?
H6 0.0466 0.3355 0.0750 0.030 1.000 . Uiso c ?
H7 0.0516 0.2641 0.1233 0.030 1.000 . Uiso c ?
H8 0.2255 0.1658 0.0974 0.018 1.000 . Uiso c ?
H9 0.1892 0.0466 0.1466 0.025 1.000 . Uiso c ?
H10 0.1015 -0.0059 0.1100 0.025 1.000 . Uiso c ?
H11 0.1436 0.3197 -0.2287 0.045 1.000 . Uiso c ?
H12 0.2078 0.3539 -0.1705 0.045 1.000 . Uiso c ?
H13 0.0765 0.3470 -0.1693 0.045 1.000 . Uiso c ?
H14 0.3242 0.2207 -0.1667 0.059 1.000 . Uiso c ?
H15 0.2572 0.1908 -0.2254 0.059 1.000 . Uiso c ?
H16 0.2583 0.1385 -0.1643 0.059 1.000 . Uiso c ?
H17 0.0377 0.1836 -0.2150 0.070 1.000 . Uiso c ?
H18 -0.0161 0.2170 -0.1533 0.070 1.000 . Uiso c ?
H19 0.0534 0.1363 -0.1521 0.070 1.000 . Uiso c ?
H20 0.4063 0.1126 0.0379 0.028 1.000 . Uiso c ?
H21 0.4370 0.0135 -0.0530 0.033 1.000 . Uiso c ?
H22 0.2473 -0.0251 -0.0942 0.028 1.000 . Uiso c ?
H23 -0.0852 0.1090 0.1756 0.031 1.000 . Uiso c ?
H24 -0.1832 0.0909 0.2702 0.041 1.000 . Uiso c ?
H25 -0.1139 0.0015 0.3471 0.036 1.000 . Uiso c ?
H26 0.0536 -0.0702 0.3287 0.031 1.000 . Uiso c ?
H27 0.1522 -0.0520 0.2344 0.026 1.000 . Uiso c ?

loop_
_atom_site_aniso_label
_atom_site_aniso_U_11
_atom_site_aniso_U_22
_atom_site_aniso_U_33
_atom_site_aniso_U_12
_atom_site_aniso_U_13
_atom_site_aniso_U_23
S1 0.0438(3) 0.0308(3) 0.0232(2) -0.0118(3) 0.0077(2) -0.0126(2)
O8 0.0124(5) 0.0232(6) 0.0213(7) -0.0007(5) -0.0019(5) 0.0005(6)
O11 0.0217(6) 0.0288(7) 0.0217(7) -0.0095(6) 0.0030(6) 0.0005(6)
O12 0.0272(7) 0.0271(7) 0.0160(7) -0.0130(6) 0.0020(6) -0.0015(6)
N1' 0.0171(7) 0.0198(7) 0.0197(8) -0.0021(7) 0.0025(6) -0.0022(7)
N3 0.0204(7) 0.0183(7) 0.0166(7) -0.0071(7) 0.0022(6) -0.0017(6)
N7 0.0133(6) 0.0184(7) 0.0138(7) 0.0008(6) -0.0006(6) 0.0016(6)
C1" 0.0170(8) 0.0174(8) 0.0168(9) -0.0036(8) -0.0022(7) 0.0015(7)
C2 0.031(1) 0.036(1) 0.0188(9) -0.016(1) 0.0024(8) -0.0031(9)
C2" 0.0179(9) 0.037(1) 0.022(1) 0.0032(9) 0.0029(8) 0.0119(9)
C2' 0.0168(8) 0.0177(8) 0.0152(8) 0.0000(8) 0.0005(7) 0.0014(7)
C3" 0.0201(9) 0.052(1) 0.031(1) 0.008(1) 0.0078(9) 0.015(1)
C3' 0.0168(8) 0.030(1) 0.024(1) 0.0018(8) 0.0007(8) -0.0023(8)
C4 0.0157(8) 0.0169(8) 0.0184(9) -0.0018(7) 0.0026(7) 0.0005(7)
C4" 0.024(1) 0.042(1) 0.024(1) -0.006(1) 0.0029(9) 0.0120(9)
C4' 0.0226(9) 0.031(1) 0.029(1) 0.0099(9) 0.0098(9) -0.0001(9)
C5" 0.031(1) 0.024(1) 0.023(1) -0.0037(9) -0.0022(9) 0.0094(8)
C5 0.027(1) 0.0205(9) 0.027(1) 0.0026(9) 0.0096(9) -0.0021(8)
C5' 0.032(1) 0.0173(9) 0.0220(9) 0.0037(9) 0.0080(9) -0.0033(8)
C6 0.0123(7) 0.0185(9) 0.0137(8) -0.0008(7) 0.0003(7) -0.0007(7)
C6" 0.0228(9) 0.0196(9) 0.024(1) 0.0008(8) -0.0006(8) 0.0033(8)
C9 0.0194(8) 0.023(1) 0.0198(9) 0.0051(8) 0.0039(8) 0.0052(8)
C10 0.0202(9) 0.0146(8) 0.0193(9) -0.0022(8) 0.0013(8) -0.0009(7)
C13 0.033(1) 0.026(1) 0.0152(9) -0.0093(9) -0.0009(8) -0.0007(8)
C14 0.038(1) 0.038(1) 0.038(1) -0.002(1) -0.009(1) 0.014(1)
C15 0.073(2) 0.045(1) 0.029(1) 0.021(1) 0.006(1) -0.010(1)
C16 0.075(2) 0.073(2) 0.027(1) -0.049(1) -0.007(1) -0.001(1)

loop_
_atom_type_symbol
_atom_type_oxidation_number
_atom_type_number_in_cell
_atom_type_scat_dispersion_real
_atom_type_scat_dispersion_imag
_atom_type_scat_source
C 0 160 0.002 0.002
;International Tables for Crystallography
(1992, Vol. C, Tables 4.2.6.8 and 6.1.1.1)
;
N 0 24 0.004 0.003
;International Tables for Crystallography
(1992, Vol. C, Tables 4.2.6.8 and 6.1.1.1)
;
O 0 24 0.008 0.006
;International Tables for Crystallography
(1992, Vol. C, Tables 4.2.6.8 and 6.1.1.1)
;
S 0 8 0.110 0.124
;International Tables for Crystallography
(1992, Vol. C, Tables 4.2.6.8 and 6.1.1.1)
;
H 0 216 0.000 0.000
;International Tables for Crystallography
(1992, Vol. C, Table 6.1.1.2)
;

loop_
_geom_angle_atom_site_label_1
_geom_angle_atom_site_label_2
_geom_angle_atom_site_label_3
_geom_angle
_geom_angle_site_symmetry_1
_geom_angle_site_symmetry_2
_geom_angle_site_symmetry_3
_geom_angle_publ_flag
C2 S1 C5 92.3(1) . . . yes
N7 O8 H1 110.0 . . . no
C10 O11 H1 135.8 . . 2 no
C10 O12 C13 120.8(1) . . . yes
C2' N1' C5' 110.0(2) . . . yes
C2' N1' H2 125.0 . . . no
C5' N1' H2 125.0 . . . no
C2 N3 C4 115.5(2) . . . yes
C2 N3 C10 118.6(2) . . . yes
C4 N3 C10 125.8(2) . . . yes
O8 N7 C6 108.1(1) . . . yes
O8 N7 C9 106.8(1) . . . yes
C6 N7 C9 113.0(1) . . . yes
C2" C1" C6" 118.7(2) . . . yes
C2" C1" C9 122.5(2) . . . yes
C6" C1" C9 118.8(2) . . . yes
S1 C2 N3 106.4(1) . . . yes
S1 C2 H3 110.2 . . . no
S1 C2 H4 110.2 . . . no
N3 C2 H3 110.2 . . . no
N3 C2 H4 110.2 . . . no
H3 C2 H4 109.5 . . . no
C1" C2" C3" 120.3(2) . . . yes
C1" C2" H23 119.8 . . . no
C3" C2" H23 119.8 . . . no
N1' C2' C3' 107.2(2) . . . yes
N1' C2' C6 124.2(2) . . . yes
C3' C2' C6 128.6(2) . . . yes
C2" C3" C4" 120.6(2) . . . yes
C2" C3" H24 119.7 . . . no
C4" C3" H24 119.7 . . . no
C2' C3' C4' 107.5(2) . . . yes
C2' C3' H20 126.3 . . . no
C4' C3' H20 126.3 . . . no
N3 C4 C5 104.1(2) . . . yes
N3 C4 C6 111.1(1) . . . yes
N3 C4 H5 110.0 . . . no
C5 C4 C6 111.5(2) . . . yes
C5 C4 H5 110.0 . . . no
C6 C4 H5 110.0 . . . no
C3" C4" C5" 119.3(2) . . . yes
C3" C4" H25 120.3 . . . no
C5" C4" H25 120.3 . . . no
C3' C4' C5' 107.4(2) . . . yes
C3' C4' H21 126.3 . . . no
C5' C4' H21 126.3 . . . no
C4" C5" C6" 120.2(2) . . . yes
C4" C5" H26 119.9 . . . no
C6" C5" H26 119.9 . . . no
S1 C5 C4 104.7(1) . . . yes
S1 C5 H6 110.7 . . . no
S1 C5 H7 110.7 . . . no
C4 C5 H6 110.7 . . . no
C4 C5 H7 110.7 . . . no
H6 C5 H7 109.5 . . . no
N1' C5' C4' 107.9(2) . . . yes
N1' C5' H22 126.0 . . . no
C4' C5' H22 126.0 . . . no
N7 C6 C2' 116.4(2) . . . yes
N7 C6 C4 107.9(1) . . . yes
N7 C6 H8 105.6 . . . no
C2' C6 C4 114.7(1) . . . yes
C2' C6 H8 105.6 . . . no
C4 C6 H8 105.6 . . . no
C1" C6" C5" 120.8(2) . . . yes
C1" C6" H27 119.6 . . . no
C5" C6" H27 119.6 . . . no
N7 C9 C1" 112.7(2) . . . yes
N7 C9 H9 108.7 . . . no
N7 C9 H10 108.7 . . . no
C1" C9 H9 108.7 . . . no
C1" C9 H10 108.7 . . . no
H9 C9 H10 109.5 . . . no
O11 C10 O12 125.2(2) . . . yes
O11 C10 N3 123.0(2) . . . yes
O12 C10 N3 111.8(2) . . . yes
O12 C13 C14 110.1(2) . . . yes
O12 C13 C15 109.8(2) . . . yes
O12 C13 C16 101.9(2) . . . yes
C14 C13 C15 112.6(2) . . . yes
C14 C13 C16 110.5(2) . . . yes
C15 C13 C16 111.4(2) . . . yes
C13 C14 H11 109.5 . . . no
C13 C14 H12 109.5 . . . no
C13 C14 H13 109.5 . . . no
H11 C14 H12 109.5 . . . no
H11 C14 H13 109.5 . . . no
H12 C14 H13 109.5 . . . no
C13 C15 H14 109.5 . . . no
C13 C15 H15 109.5 . . . no
C13 C15 H16 109.5 . . . no
H14 C15 H15 109.5 . . . no
H14 C15 H16 109.5 . . . no
H15 C15 H16 109.5 . . . no
C13 C16 H17 109.5 . . . no
C13 C16 H18 109.5 . . . no
C13 C16 H19 109.5 . . . no
H17 C16 H18 109.5 . . . no
H17 C16 H19 109.5 . . . no
H18 C16 H19 109.5 . . . no
O8 H1 O11 163.6 . . 2_455 no
H12 H11 H13 60.0 . . . no
H11 H12 H13 60.0 . . . no
H11 H13 H12 60.0 . . . no
H15 H14 H16 60.0 . . . no
H14 H15 H16 60.0 . . . no
H14 H16 H15 60.0 . . . no
H18 H17 H19 60.0 . . . no
H17 H18 H19 60.0 . . . no
H17 H19 H18 60.0 . . . no

loop_
_geom_bond_atom_site_label_1
_geom_bond_atom_site_label_2
_geom_bond_distance
_geom_bond_site_symmetry_1
_geom_bond_site_symmetry_2
_geom_bond_publ_flag
S1 C2 1.809(2) . . yes
S1 C5 1.811(2) . . yes
O8 N7 1.457(2) . . yes
O8 H1 0.96 . . no
O11 C10 1.225(2) . . yes
O11 H1 1.78 . 2 no
O12 C10 1.333(2) . . yes
O12 C13 1.480(2) . . yes
N1' C2' 1.363(2) . . yes
N1' C5' 1.366(2) . . yes
N1' H2 0.95 . . no
N3 C2 1.452(2) . . yes
N3 C4 1.459(2) . . yes
N3 C10 1.348(2) . . yes
N7 C6 1.464(2) . . yes
N7 C9 1.460(2) . . yes
C1" C2" 1.382(3) . . yes
C1" C6" 1.389(3) . . yes
C1" C9 1.509(3) . . yes
C2 H3 0.95 . . no
C2 H4 0.95 . . no
C2" C3" 1.388(3) . . yes
C2" H23 0.95 . . no
C2' C3' 1.375(3) . . yes
C2' C6 1.503(2) . . yes
C3" C4" 1.385(3) . . yes
C3" H24 0.95 . . no
C3' C4' 1.416(3) . . yes
C3' H20 0.95 . . no
C4 C5 1.524(3) . . yes
C4 C6 1.546(3) . . yes
C4 H5 0.95 . . no
C4" C5" 1.375(3) . . yes
C4" H25 0.95 . . no
C4' C5' 1.360(3) . . yes
C4' H21 0.95 . . no
C5" C6" 1.386(3) . . yes
C5" H26 0.95 . . no
C5 H6 0.95 . . no
C5 H7 0.95 . . no
C5' H22 0.95 . . no
C6 H8 0.95 . . no
C6" H27 0.95 . . no
C9 H9 0.95 . . no
C9 H10 0.95 . . no
C13 C14 1.504(3) . . yes
C13 C15 1.507(3) . . yes
C13 C16 1.508(3) . . yes
C14 H11 0.95 . . no
C14 H12 0.95 . . no
C14 H13 0.95 . . no
C15 H14 0.95 . . no
C15 H15 0.95 . . no
C15 H16 0.95 . . no
C16 H17 0.95 . . no
C16 H18 0.95 . . no
C16 H19 0.95 . . no
H3 H4 1.55 . . no
H6 H7 1.55 . . no
H9 H10 1.55 . . no
H11 H12 1.55 . . no
H11 H13 1.55 . . no
H12 H13 1.55 . . no
H14 H15 1.55 . . no
H14 H16 1.55 . . no
H15 H16 1.55 . . no
H17 H18 1.55 . . no
H17 H19 1.55 . . no
H18 H19 1.55 . . no

loop_
_geom_contact_atom_site_label_1
_geom_contact_atom_site_label_2
_geom_contact_distance
_geom_contact_site_symmetry_1
_geom_contact_site_symmetry_2
_geom_contact_publ_flag
O8 O11 2.717(2) . 2_455 no
O8 N1' 3.120(2) . 5 no
O8 C5' 3.412(2) . 5 no
O8 C2 3.482(2) . 2_455 no
O8 O8 3.594(3) . 5 no
O11 N7 3.301(2) . 2 no
O11 C5' 3.400(2) . 6 no
O11 C2" 3.570(2) . 2 no
C6" C16 3.466(3) . 5 no

loop_
_geom_hbond_atom_site_label_D
_geom_hbond_atom_site_label_H
_geom_hbond_atom_site_label_A
_geom_hbond_distance_DH
_geom_hbond_distance_HA
_geom_hbond_distance_DA
_geom_hbond_angle_DHA
_geom_hbond_site_symmetry_A
O8 H1 O11 0.96 1.78 2.717(2) 163.6 2_455
N1' H2 O8 0.95 2.29 2.825(2) 114.9 .

loop_
_geom_torsion_atom_site_label_1
_geom_torsion_atom_site_label_2
_geom_torsion_atom_site_label_3
_geom_torsion_atom_site_label_4
_geom_torsion_site_symmetry_1
_geom_torsion_site_symmetry_2
_geom_torsion_site_symmetry_3
_geom_torsion_site_symmetry_4
_geom_torsion
_geom_torsion_publ_flag
? ? ? ? ? ? ? ? ? ?
